data_4067317
loop_
_publ_author_name
'O, Wylie W. N.'
'Lough, Alan J.'
'Morris, Robert H.'

_publ_section_title
;
 Palladium(II) and Platinum(II) Complexes Featuring a
 Nitrile-Functionalized N-Heterocyclic Carbene Ligand
;
_journal_issue 3
_journal_name_full Organometallics
_journal_page_first 570
_journal_paper_doi 10.1021/om9008372
_journal_volume 29
_journal_year 2010
_chemical_formula_moiety 'C22 H27 N4 O Pt, B F4'
_chemical_formula_sum 'C22 H27 B F4 N4 O Pt'
_chemical_formula_weight 645.38
_chemical_name_systematic
; 
 ? 
;
_space_group_IT_number 2
_symmetry_cell_setting triclinic
_symmetry_space_group_name_Hall '-P 1'
_symmetry_space_group_name_H-M 'P -1'
_atom_sites_solution_hydrogens geom
_atom_sites_solution_primary direct
_atom_sites_solution_secondary difmap
_audit_creation_method SHELXL-97
_cell_angle_alpha 95.7990(17)
_cell_angle_beta 102.5620(18)
_cell_angle_gamma 108.2830(16)
_cell_formula_units_Z 2
_cell_length_a 8.0398(2)
_cell_length_b 9.8791(3)
_cell_length_c 16.6686(5)
_cell_measurement_reflns_used 16993
_cell_measurement_temperature 150(1)
_cell_measurement_theta_max 27.5
_cell_measurement_theta_min 2.7
_cell_volume 1206.36(6)
_computing_cell_refinement 'Denzo-SMN (Otwinowski & Minor, 1997)'
_computing_data_collection 'Collect (Nonius B.V., 1997-2002)'
_computing_data_reduction Denzo-SMN
_computing_molecular_graphics 'PLATON (Spek, 2003)'
_computing_publication_material 'SHELXTL V6.1'
_computing_structure_refinement 'SHELXTL V6.1 (Sheldrick, 2008)'
_computing_structure_solution 'SIR-92 (Altomare et al., 1994)'
_diffrn_ambient_temperature 150(1)
_diffrn_detector_area_resol_mean 9
_diffrn_measured_fraction_theta_full 0.998
_diffrn_measured_fraction_theta_max 0.987
_diffrn_measurement_device_type 'Nonius KappaCCD'
_diffrn_measurement_method '\f scans and \w scans with \k offsets'
_diffrn_radiation_monochromator graphite
_diffrn_radiation_source 'fine-focus sealed tube'
_diffrn_radiation_type MoK\a
_diffrn_radiation_wavelength 0.71073
_diffrn_reflns_av_R_equivalents 0.0571
_diffrn_reflns_av_sigmaI/netI 0.0574
_diffrn_reflns_limit_h_max 10
_diffrn_reflns_limit_h_min -10
_diffrn_reflns_limit_k_max 12
_diffrn_reflns_limit_k_min -12
_diffrn_reflns_limit_l_max 21
_diffrn_reflns_limit_l_min -21
_diffrn_reflns_number 16993
_diffrn_reflns_theta_full 27.51
_diffrn_reflns_theta_max 27.51
_diffrn_reflns_theta_min 2.72
_diffrn_standards_number 0
_exptl_absorpt_coefficient_mu 5.868
_exptl_absorpt_correction_T_max 0.629
_exptl_absorpt_correction_T_min 0.427
_exptl_absorpt_correction_type multi-scan
_exptl_absorpt_process_details
;
multi-scan from symmetry-related measurements 
 Sortav (Blessing 1995)
;
_exptl_crystal_colour colourless
_exptl_crystal_density_diffrn 1.777
_exptl_crystal_density_method 'not measured'
_exptl_crystal_description plate
_exptl_crystal_F_000 628
_exptl_crystal_size_max 0.24
_exptl_crystal_size_mid 0.14
_exptl_crystal_size_min 0.08
_refine_diff_density_max 2.130
_refine_diff_density_min -2.020
_refine_diff_density_rms 0.176
_refine_ls_extinction_method none
_refine_ls_goodness_of_fit_ref 1.123
_refine_ls_hydrogen_treatment constr
_refine_ls_matrix_type full
_refine_ls_number_parameters 300
_refine_ls_number_reflns 5481
_refine_ls_number_restraints 0
_refine_ls_restrained_S_all 1.123
_refine_ls_R_factor_all 0.0519
_refine_ls_R_factor_gt 0.0376
_refine_ls_shift/su_max 0.001
_refine_ls_shift/su_mean 0.000
_refine_ls_structure_factor_coef Fsqd
_refine_ls_weighting_details 'calc w=1/[\s^2^(Fo^2^)+(0.0319P)^2^+1.3652P] where P=(Fo^2^+2Fc^2^)/3'
_refine_ls_weighting_scheme calc
_refine_ls_wR_factor_gt 0.0777
_refine_ls_wR_factor_ref 0.0832
_reflns_number_gt 4625
_reflns_number_total 5481
_reflns_threshold_expression I>2\s(I)
_cod_data_source_file om9008372_si_002.cif
_cod_data_source_block 6a
_cod_depositor_comments
;
The following automatic conversions were performed:

'_symmetry_cell_setting' value 'Triclinic' changed to 'triclinic'
according to /home/saulius/struct/CIF-dictionaries/cif_core.dic
dictionary named 'cif_core.dic' version 2.4.1 from 2010-06-29.

Automatic conversion script
Id: cif_fix_values 1715 2011-07-08 13:25:40Z adriana 
;
_cod_original_cell_volume 1206.35(6)
_cod_database_code 4067317

loop_
_symmetry_equiv_pos_as_xyz
'x, y, z'
'-x, -y, -z'

loop_
_atom_site_label
_atom_site_type_symbol
_atom_site_fract_x
_atom_site_fract_y
_atom_site_fract_z
_atom_site_U_iso_or_equiv
_atom_site_adp_type
_atom_site_occupancy
_atom_site_symmetry_multiplicity
_atom_site_calc_flag
_atom_site_refinement_flags
Pt1 Pt 0.72304(3) 0.90461(2) 0.724497(12) 0.02670(8) Uani 1 1 d .
O1 O 1.1634(5) 1.2140(4) 0.9128(2) 0.0309(8) Uani 1 1 d .
N1 N 0.9964(6) 0.8150(5) 0.6516(3) 0.0297(10) Uani 1 1 d .
N2 N 0.8972(5) 0.6764(4) 0.7347(2) 0.0236(9) Uani 1 1 d .
N3 N 1.2429(9) 0.7144(7) 0.9233(4) 0.0605(16) Uani 1 1 d .
N4 N 0.5407(6) 0.8042(5) 0.6053(3) 0.0296(10) Uani 1 1 d .
C1 C 0.8831(7) 0.7944(5) 0.7011(3) 0.0259(11) Uani 1 1 d .
C2 C 1.0789(7) 0.7125(6) 0.6524(3) 0.0342(13) Uani 1 1 d .
H2A H 1.1629 0.7044 0.6216 0.041 Uiso 1 1 calc R
C3 C 1.0194(7) 0.6262(6) 0.7045(3) 0.0292(11) Uani 1 1 d .
H3A H 1.0539 0.5461 0.7182 0.035 Uiso 1 1 calc R
C4 C 0.7994(7) 0.6180(5) 0.7919(3) 0.0254(11) Uani 1 1 d .
C5 C 0.6125(7) 0.5652(6) 0.7673(4) 0.0348(13) Uani 1 1 d .
H5A H 0.5497 0.5662 0.7122 0.042 Uiso 1 1 calc R
C6 C 0.5155(9) 0.5100(6) 0.8241(4) 0.0465(16) Uani 1 1 d .
H6A H 0.3865 0.4739 0.8078 0.056 Uiso 1 1 calc R
C7 C 0.6085(10) 0.5084(7) 0.9040(4) 0.0520(18) Uani 1 1 d .
H7A H 0.5422 0.4704 0.9423 0.062 Uiso 1 1 calc R
C8 C 0.7932(10) 0.5603(6) 0.9289(4) 0.0423(15) Uani 1 1 d .
H8A H 0.8547 0.5587 0.9841 0.051 Uiso 1 1 calc R
C9 C 0.8928(8) 0.6160(6) 0.8731(3) 0.0321(12) Uani 1 1 d .
C10 C 1.0878(10) 0.6726(7) 0.8996(4) 0.0416(14) Uani 1 1 d .
C11 C 1.0317(10) 0.9355(7) 0.6065(4) 0.0494(17) Uani 1 1 d .
H11A H 0.9195 0.9560 0.5869 0.074 Uiso 1 1 calc R
H11B H 1.0748 0.9100 0.5585 0.074 Uiso 1 1 calc R
H11C H 1.1244 1.0216 0.6438 0.074 Uiso 1 1 calc R
C12 C 0.5454(7) 0.9855(6) 0.7862(4) 0.0356(13) Uani 1 1 d .
H12A H 0.4139 0.9245 0.7656 0.043 Uiso 1 1 calc R
C13 C 0.6059(7) 1.0776(6) 0.7334(4) 0.0345(13) Uani 1 1 d .
H13A H 0.5081 1.0679 0.6823 0.041 Uiso 1 1 calc R
C14 C 0.7543(8) 1.2245(6) 0.7550(4) 0.0372(13) Uani 1 1 d .
H14A H 0.8086 1.2367 0.7071 0.045 Uiso 1 1 calc R
H14B H 0.6959 1.2986 0.7593 0.045 Uiso 1 1 calc R
C15 C 0.9069(8) 1.2594(6) 0.8327(3) 0.0411(15) Uani 1 1 d .
H15A H 0.8564 1.2599 0.8818 0.049 Uiso 1 1 calc R
H15B H 0.9924 1.3585 0.8366 0.049 Uiso 1 1 calc R
C16 C 1.0154(7) 1.1530(5) 0.8375(3) 0.0281(11) Uani 1 1 d .
H16A H 1.0674 1.1529 0.7882 0.034 Uiso 1 1 calc R
C17 C 0.9020(6) 0.9967(5) 0.8391(3) 0.0221(10) Uani 1 1 d .
H17A H 0.9867 0.9410 0.8496 0.026 Uiso 1 1 calc R
C18 C 0.7982(7) 0.9805(6) 0.9065(3) 0.0325(12) Uani 1 1 d .
H18A H 0.8758 1.0489 0.9586 0.039 Uiso 1 1 calc R
H18B H 0.7715 0.8809 0.9185 0.039 Uiso 1 1 calc R
C19 C 0.6187(7) 1.0102(7) 0.8802(4) 0.0377(13) Uani 1 1 d .
H19A H 0.5271 0.9460 0.9037 0.045 Uiso 1 1 calc R
H19B H 0.6388 1.1117 0.9040 0.045 Uiso 1 1 calc R
C20 C 1.3067(7) 1.1596(6) 0.9142(4) 0.0350(13) Uani 1 1 d .
H20A H 1.4067 1.2105 0.9640 0.053 Uiso 1 1 calc R
H20B H 1.3495 1.1750 0.8640 0.053 Uiso 1 1 calc R
H20C H 1.2632 1.0556 0.9156 0.053 Uiso 1 1 calc R
C21 C 0.4594(7) 0.7358(6) 0.5408(4) 0.0314(12) Uani 1 1 d .
C22 C 0.3557(8) 0.6459(8) 0.4598(4) 0.0495(17) Uani 1 1 d .
H22A H 0.3269 0.5435 0.4644 0.074 Uiso 1 1 calc R
H22B H 0.4275 0.6678 0.4192 0.074 Uiso 1 1 calc R
H22C H 0.2429 0.6659 0.4413 0.074 Uiso 1 1 calc R
F1 F 0.9959(6) 0.7203(6) 0.4469(4) 0.107(2) Uani 1 1 d .
F2 F 0.8635(8) 0.6647(6) 0.3167(3) 0.1033(18) Uani 1 1 d .
F3 F 0.7262(6) 0.7450(5) 0.4013(5) 0.116(2) Uani 1 1 d .
F4 F 0.7417(6) 0.5211(5) 0.3936(3) 0.0817(14) Uani 1 1 d .
B1 B 0.8266(10) 0.6621(8) 0.3949(5) 0.0446(17) Uani 1 1 d .

loop_
_atom_site_aniso_label
_atom_site_aniso_U_11
_atom_site_aniso_U_22
_atom_site_aniso_U_33
_atom_site_aniso_U_23
_atom_site_aniso_U_13
_atom_site_aniso_U_12
Pt1 0.02886(12) 0.02267(12) 0.02703(13) 0.00423(8) 0.00300(8) 0.00984(8)
O1 0.0274(18) 0.027(2) 0.034(2) -0.0037(16) -0.0001(16) 0.0106(16)
N1 0.038(2) 0.024(2) 0.023(2) 0.0026(19) 0.011(2) 0.004(2)
N2 0.023(2) 0.021(2) 0.025(2) 0.0029(18) 0.0049(18) 0.0072(17)
N3 0.056(4) 0.059(4) 0.052(4) 0.009(3) -0.007(3) 0.016(3)
N4 0.031(2) 0.029(2) 0.028(3) 0.005(2) 0.005(2) 0.012(2)
C1 0.031(3) 0.020(3) 0.018(2) -0.002(2) -0.001(2) 0.004(2)
C2 0.035(3) 0.032(3) 0.034(3) -0.002(3) 0.013(3) 0.010(2)
C3 0.030(3) 0.028(3) 0.031(3) 0.001(2) 0.010(2) 0.013(2)
C4 0.035(3) 0.017(3) 0.027(3) 0.003(2) 0.011(2) 0.012(2)
C5 0.038(3) 0.031(3) 0.040(3) 0.007(3) 0.014(3) 0.015(3)
C6 0.049(4) 0.031(3) 0.065(5) 0.005(3) 0.034(4) 0.010(3)
C7 0.082(5) 0.035(4) 0.048(4) 0.008(3) 0.043(4) 0.015(4)
C8 0.077(5) 0.027(3) 0.027(3) 0.006(3) 0.020(3) 0.019(3)
C9 0.048(3) 0.019(3) 0.031(3) 0.003(2) 0.012(3) 0.013(2)
C10 0.063(4) 0.033(3) 0.028(3) 0.009(3) 0.006(3) 0.018(3)
C11 0.074(5) 0.035(4) 0.043(4) 0.015(3) 0.029(3) 0.013(3)
C12 0.026(3) 0.036(3) 0.045(4) -0.001(3) 0.004(3) 0.017(2)
C13 0.035(3) 0.029(3) 0.042(3) 0.005(3) 0.000(3) 0.020(2)
C14 0.040(3) 0.026(3) 0.041(3) 0.001(3) -0.004(3) 0.016(3)
C15 0.060(4) 0.016(3) 0.026(3) -0.002(2) 0.009(3) -0.011(3)
C16 0.030(3) 0.025(3) 0.027(3) 0.001(2) 0.004(2) 0.011(2)
C17 0.026(2) 0.023(3) 0.018(2) 0.001(2) 0.002(2) 0.012(2)
C18 0.036(3) 0.034(3) 0.031(3) 0.005(2) 0.008(2) 0.018(3)
C19 0.033(3) 0.041(3) 0.041(3) 0.005(3) 0.011(3) 0.015(3)
C20 0.029(3) 0.036(3) 0.037(3) 0.003(3) 0.005(2) 0.010(2)
C21 0.028(3) 0.039(3) 0.027(3) 0.007(3) 0.008(2) 0.012(2)
C22 0.039(3) 0.068(5) 0.029(3) -0.003(3) 0.002(3) 0.009(3)
F1 0.051(3) 0.106(4) 0.131(5) -0.050(4) 0.002(3) 0.018(3)
F2 0.139(5) 0.114(5) 0.094(4) 0.049(4) 0.066(4) 0.060(4)
F3 0.066(3) 0.050(3) 0.259(8) 0.026(4) 0.086(4) 0.027(2)
F4 0.078(3) 0.040(2) 0.120(4) 0.033(3) 0.014(3) 0.014(2)
B1 0.052(4) 0.038(4) 0.040(4) 0.002(3) 0.011(4) 0.011(3)

loop_
_atom_type_symbol
_atom_type_description
_atom_type_scat_dispersion_real
_atom_type_scat_dispersion_imag
_atom_type_scat_source
C C 0.0033 0.0016 'International Tables Vol C Tables 4.2.6.8 and 6.1.1.4'
H H 0.0000 0.0000 'International Tables Vol C Tables 4.2.6.8 and 6.1.1.4'
N N 0.0061 0.0033 'International Tables Vol C Tables 4.2.6.8 and 6.1.1.4'
Pt Pt -1.7033 8.3905 'International Tables Vol C Tables 4.2.6.8 and 6.1.1.4'
O O 0.0106 0.0060 'International Tables Vol C Tables 4.2.6.8 and 6.1.1.4'
F F 0.0171 0.0103 'International Tables Vol C Tables 4.2.6.8 and 6.1.1.4'
B B 0.0013 0.0007 'International Tables Vol C Tables 4.2.6.8 and 6.1.1.4'

loop_
_geom_angle_atom_site_label_1
_geom_angle_atom_site_label_2
_geom_angle_atom_site_label_3
_geom_angle
C1 Pt1 C17 88.97(19)
C1 Pt1 N4 89.42(18)
C17 Pt1 N4 178.30(17)
C1 Pt1 C13 161.5(2)
C17 Pt1 C13 90.2(2)
N4 Pt1 C13 91.48(19)
C1 Pt1 C12 160.4(2)
C17 Pt1 C12 81.0(2)
N4 Pt1 C12 100.35(19)
C13 Pt1 C12 36.4(2)
C20 O1 C16 113.2(4)
C1 N1 C2 111.1(4)
C1 N1 C11 123.5(5)
C2 N1 C11 125.3(5)
C1 N2 C3 109.8(4)
C1 N2 C4 123.3(4)
C3 N2 C4 126.8(4)
C21 N4 Pt1 168.7(4)
N1 C1 N2 104.8(4)
N1 C1 Pt1 130.1(4)
N2 C1 Pt1 125.1(3)
C3 C2 N1 107.5(4)
C2 C3 N2 106.7(5)
C5 C4 C9 120.5(5)
C5 C4 N2 119.4(5)
C9 C4 N2 120.1(5)
C4 C5 C6 119.6(6)
C7 C6 C5 119.6(6)
C8 C7 C6 121.2(5)
C7 C8 C9 120.1(6)
C8 C9 C4 119.0(5)
C8 C9 C10 120.1(5)
C4 C9 C10 120.8(5)
N3 C10 C9 177.1(6)
C13 C12 C19 126.7(5)
C13 C12 Pt1 71.1(3)
C19 C12 Pt1 109.7(3)
C12 C13 C14 128.9(5)
C12 C13 Pt1 72.5(3)
C14 C13 Pt1 110.3(3)
C15 C14 C13 119.2(5)
C14 C15 C16 115.0(5)
O1 C16 C17 111.0(4)
O1 C16 C15 105.4(4)
C17 C16 C15 114.1(4)
C18 C17 C16 114.9(4)
C18 C17 Pt1 109.3(3)
C16 C17 Pt1 109.4(3)
C17 C18 C19 112.5(4)
C12 C19 C18 112.6(4)
N4 C21 C22 178.6(6)
F3 B1 F4 114.5(6)
F3 B1 F1 112.8(6)
F4 B1 F1 115.2(7)
F3 B1 F2 107.4(6)
F4 B1 F2 103.9(6)
F1 B1 F2 101.4(6)

loop_
_geom_bond_atom_site_label_1
_geom_bond_atom_site_label_2
_geom_bond_distance
Pt1 C1 2.001(5)
Pt1 C17 2.044(5)
Pt1 N4 2.122(5)
Pt1 C13 2.202(5)
Pt1 C12 2.219(5)
O1 C20 1.413(6)
O1 C16 1.449(6)
N1 C1 1.340(6)
N1 C2 1.374(7)
N1 C11 1.457(7)
N2 C1 1.369(6)
N2 C3 1.391(6)
N2 C4 1.419(6)
N3 C10 1.145(8)
N4 C21 1.145(7)
C2 C3 1.335(7)
C4 C5 1.377(7)
C4 C9 1.403(7)
C5 C6 1.399(8)
C6 C7 1.384(10)
C7 C8 1.361(10)
C8 C9 1.400(7)
C9 C10 1.437(9)
C12 C13 1.382(8)
C12 C19 1.514(8)
C13 C14 1.510(8)
C14 C15 1.502(8)
C15 C16 1.560(8)
C16 C17 1.534(7)
C17 C18 1.531(7)
C18 C19 1.541(7)
C21 C22 1.452(8)
F1 B1 1.353(9)
F2 B1 1.400(8)
F3 B1 1.330(8)
F4 B1 1.341(8)
